data_4113625
loop_
_publ_author_name
'Tsutomu Abura'
'Seiji Ogo'
'Yoshihito Watanabe'
'Shunichi Fukuzumi'

_publ_contact_author_address
;
    Department of Material and Life Science, Graduate School of Engineering, 
    Osaka University, Suita, Osaka 565-0871, Japan
;
_publ_contact_author_email ' ogo@ap.chem.eng.osaka-u.ac.jp'
_publ_contact_author_fax ' 81(Japan)-6-6879-7370'
_publ_contact_author_name ' Seiji Ogo'
_publ_contact_author_phone ' 81(Japan)-6-6879-4140'
_publ_section_title
;
 Isolation and Crystal Structure of a Water-Soluble Iridium Hydride: A
 Robust and Highly Active Catalyst for Acid-Catalyzed Transfer
 Hydrogenations of Carbonyl Compounds in Acidic Media
;
_journal_name_full 'Journal of the American Chemical Society'
_journal_page_first 4149
_journal_page_last 4154
_journal_paper_doi 10.1021/ja0288237
_journal_volume 125
_journal_year 2003
_chemical_formula_sum 'C20 H24 F6 Ir N2 P'
_chemical_formula_weight 629.61
_space_group_IT_number 14
_symmetry_cell_setting monoclinic
_symmetry_Int_Tables_number 14
_symmetry_space_group_name_Hall '-P 2ybc'
_symmetry_space_group_name_H-M 'P 1 21/c 1'
_audit_creation_date 'Tue Sep 10 15:26:52 2002'
_audit_creation_method 'by teXsan'
_cell_angle_alpha 90
_cell_angle_beta 96.569(6)
_cell_angle_gamma 90
_cell_formula_units_Z 4
_cell_length_a 8.924(1)
_cell_length_b 15.025(2)
_cell_length_c 15.823(2)
_cell_measurement_reflns_used 5967
_cell_measurement_temperature 123.2
_cell_measurement_theta_max 27.5
_cell_measurement_theta_min 3.0
_cell_volume 2107.7(5)
_computing_cell_refinement CRYSTALCLEAR
_computing_data_collection CRYSTALCLEAR
_computing_data_reduction 'teXsan Ver. 1.11'
_computing_publication_material 'teXsan Ver. 1.11'
_computing_structure_refinement 'teXsan Ver. 1.10'
_computing_structure_solution SIR92
_diffrn_detector_area_resol_mean 14.62
_diffrn_measured_fraction_theta_full 0.9655
_diffrn_measured_fraction_theta_max 0.9655
_diffrn_measurement_device_type 'Rigaku/MSC Mercury CCD'
_diffrn_measurement_method \w
_diffrn_radiation_type 'Mo K\a'
_diffrn_radiation_wavelength 0.7107
_diffrn_reflns_av_R_equivalents 0.042
_diffrn_reflns_limit_h_max 10
_diffrn_reflns_limit_h_min -11
_diffrn_reflns_limit_k_max 19
_diffrn_reflns_limit_k_min -19
_diffrn_reflns_limit_l_max 20
_diffrn_reflns_limit_l_min -16
_diffrn_reflns_number 16769
_diffrn_reflns_theta_full 27.47
_diffrn_reflns_theta_max 27.47
_exptl_absorpt_coefficient_mu 6.489
_exptl_absorpt_correction_T_max 0.445
_exptl_absorpt_correction_T_min 0.330
_exptl_absorpt_correction_type integration
_exptl_absorpt_process_details Coppens_numerical
_exptl_crystal_colour Orange
_exptl_crystal_density_diffrn 1.984
_exptl_crystal_description Prism
_exptl_crystal_size_max 0.250
_exptl_crystal_size_mid 0.240
_exptl_crystal_size_min 0.200
_refine_diff_density_max 1.45
_refine_diff_density_min -0.72
_refine_ls_extinction_method none
_refine_ls_goodness_of_fit_ref 0.975
_refine_ls_hydrogen_treatment 'Positions (x, y, z) of H1 were refined.'
_refine_ls_number_parameters 274
_refine_ls_number_reflns 4674
_refine_ls_R_factor_gt 0.0300
_refine_ls_shift/su_max 0.0019
_refine_ls_structure_factor_coef Fsqd
_refine_ls_weighting_details 'w = 1/[\s^2^(Fo^2^) + (0.02000(Max(Fo^2^,0) + 2Fc^2^)/3)^2^]'
_refine_ls_weighting_scheme calc
_refine_ls_wR_factor_ref 0.0618
_reflns_number_gt 3523
_reflns_number_total 4674
_reflns_threshold_expression F^2^>2.0\s(F^2^)
_cod_data_source_file ja0288237si20030117_105106.cif
_cod_data_source_block '_[Cp*Ir(bpy)H](PF6)'
_cod_original_cell_volume 2107.7(4)
_cod_original_formula_sum 'C20 H24 F6 Ir N2 P '
_cod_database_code 4113625

loop_
_symmetry_equiv_pos_as_xyz
x,y,z
-x,1/2+y,1/2-z
-x,-y,-z
x,1/2-y,1/2+z

loop_
_atom_site_label
_atom_site_type_symbol
_atom_site_fract_x
_atom_site_fract_y
_atom_site_fract_z
_atom_site_U_iso_or_equiv
_atom_site_adp_type
_atom_site_occupancy
_atom_site_calc_flag
Ir(1) Ir 1.01112(2) 0.06652(1) 0.30627(1) 0.01878(5) Uani 1.00 d
P(1) P 0.5294(2) 0.1847(1) 0.06572(9) 0.0316(4) Uani 1.00 d
F(1) F 0.5386(5) 0.2867(3) 0.0794(4) 0.131(2) Uani 1.00 d
F(2) F 0.5215(4) 0.0813(3) 0.0456(4) 0.083(2) Uani 1.00 d
F(3) F 0.3520(3) 0.1916(3) 0.0344(2) 0.052(1) Uani 1.00 d
F(4) F 0.4937(4) 0.1667(6) 0.1573(3) 0.158(3) Uani 1.00 d
F(5) F 0.7053(3) 0.1776(3) 0.0955(2) 0.049(1) Uani 1.00 d
F(6) F 0.5661(4) 0.1955(3) -0.0293(2) 0.057(1) Uani 1.00 d
N(1) N 0.8131(4) -0.0010(3) 0.2675(3) 0.020(1) Uani 1.00 d
N(2) N 1.0556(4) 0.0072(3) 0.1938(3) 0.021(1) Uani 1.00 d
C(1) C 1.0722(6) 0.2079(4) 0.2826(3) 0.025(1) Uani 1.00 d
C(2) C 0.9353(6) 0.2083(4) 0.3206(3) 0.027(1) Uani 1.00 d
C(3) C 0.9613(5) 0.1633(4) 0.4017(3) 0.026(1) Uani 1.00 d
C(4) C 1.1171(5) 0.1392(4) 0.4157(3) 0.023(1) Uani 1.00 d
C(5) C 1.1857(5) 0.1637(3) 0.3413(3) 0.019(1) Uani 1.00 d
C(6) C 1.0957(7) 0.2462(4) 0.1980(4) 0.035(2) Uani 1.00 d
C(7) C 0.7886(6) 0.2497(4) 0.2856(4) 0.046(2) Uani 1.00 d
C(8) C 0.8527(6) 0.1581(4) 0.4671(4) 0.039(2) Uani 1.00 d
C(9) C 1.1967(6) 0.1004(4) 0.4954(3) 0.029(2) Uani 1.00 d
C(10) C 1.3519(5) 0.1586(4) 0.3347(3) 0.028(2) Uani 1.00 d
C(11) C 0.6913(6) -0.0036(4) 0.3119(3) 0.026(1) Uani 1.00 d
C(12) C 0.5644(6) -0.0524(4) 0.2852(4) 0.030(2) Uani 1.00 d
C(13) C 0.5582(6) -0.0994(4) 0.2099(4) 0.030(2) Uani 1.00 d
C(14) C 0.6797(5) -0.0975(3) 0.1637(3) 0.024(1) Uani 1.00 d
C(15) C 0.8062(5) -0.0486(3) 0.1943(3) 0.020(1) Uani 1.00 d
C(16) C 0.9454(5) -0.0459(3) 0.1529(3) 0.020(1) Uani 1.00 d
C(17) C 0.9682(6) -0.0930(3) 0.0800(3) 0.022(1) Uani 1.00 d
C(18) C 1.1036(6) -0.0840(3) 0.0463(3) 0.028(2) Uani 1.00 d
C(19) C 1.2126(6) -0.0285(4) 0.0861(3) 0.025(1) Uani 1.00 d
C(20) C 1.1873(5) 0.0148(4) 0.1589(3) 0.024(1) Uani 1.00 d
H(1) H 1.071(5) -0.034(4) 0.352(3) 0.0306 Uiso 1.00 calc
H(2) H 1.1967 0.2379 0.1866 0.0411 Uiso 1.00 calc
H(3) H 1.0292 0.2183 0.1544 0.0411 Uiso 1.00 calc
H(4) H 1.0738 0.3087 0.1976 0.0411 Uiso 1.00 calc
H(5) H 0.8038 0.3122 0.2758 0.0527 Uiso 1.00 calc
H(6) H 0.7559 0.2236 0.2301 0.0527 Uiso 1.00 calc
H(7) H 0.7146 0.2415 0.3212 0.0527 Uiso 1.00 calc
H(8) H 0.8845 0.1943 0.5159 0.0475 Uiso 1.00 calc
H(9) H 0.7531 0.1763 0.4449 0.0475 Uiso 1.00 calc
H(10) H 0.8449 0.0974 0.4878 0.0475 Uiso 1.00 calc
H(11) H 1.1515 0.0453 0.5084 0.0354 Uiso 1.00 calc
H(12) H 1.3003 0.0909 0.4900 0.0354 Uiso 1.00 calc
H(13) H 1.1896 0.1404 0.5425 0.0354 Uiso 1.00 calc
H(14) H 1.3860 0.0986 0.3430 0.0331 Uiso 1.00 calc
H(15) H 1.3733 0.1783 0.2802 0.0331 Uiso 1.00 calc
H(16) H 1.4057 0.1952 0.3773 0.0331 Uiso 1.00 calc
H(17) H 0.6949 0.0302 0.3637 0.0326 Uiso 1.00 calc
H(18) H 0.4801 -0.0534 0.3187 0.0384 Uiso 1.00 calc
H(19) H 0.4693 -0.1335 0.1891 0.0366 Uiso 1.00 calc
H(20) H 0.6791 -0.1297 0.1114 0.0294 Uiso 1.00 calc
H(21) H 0.8903 -0.1313 0.0541 0.0261 Uiso 1.00 calc
H(22) H 1.1216 -0.1163 -0.0049 0.0344 Uiso 1.00 calc
H(23) H 1.3055 -0.0194 0.0613 0.0322 Uiso 1.00 calc
H(24) H 1.2653 0.0515 0.1882 0.0314 Uiso 1.00 calc

loop_
_atom_site_aniso_label
_atom_site_aniso_U_11
_atom_site_aniso_U_22
_atom_site_aniso_U_33
_atom_site_aniso_U_12
_atom_site_aniso_U_13
_atom_site_aniso_U_23
Ir(1) 0.01689(10) 0.01830(10) 0.0209(1) -0.00016(9) 0.00101(7) -0.0043(1)
P(1) 0.0223(7) 0.048(1) 0.0246(8) -0.0057(7) 0.0024(6) -0.0072(7)
F(1) 0.047(3) 0.068(4) 0.274(8) 0.004(2) -0.002(4) -0.106(5)
F(2) 0.057(3) 0.041(3) 0.151(5) -0.012(2) 0.004(3) 0.015(3)
F(3) 0.023(2) 0.069(3) 0.060(2) 0.000(2) -0.005(2) -0.026(2)
F(4) 0.042(3) 0.41(1) 0.025(2) -0.059(4) 0.016(2) -0.005(4)
F(5) 0.022(2) 0.100(3) 0.025(2) -0.006(2) 0.000(1) -0.001(2)
F(6) 0.046(2) 0.094(3) 0.029(2) -0.008(2) -0.003(2) 0.008(2)
N(1) 0.016(2) 0.018(2) 0.026(2) 0.002(2) -0.002(2) -0.001(2)
N(2) 0.021(2) 0.018(2) 0.023(2) 0.001(2) 0.001(2) -0.004(2)
C(1) 0.034(3) 0.016(3) 0.023(3) -0.002(2) -0.003(2) -0.005(2)
C(2) 0.029(3) 0.020(3) 0.031(3) 0.005(2) -0.005(2) -0.012(2)
C(3) 0.024(3) 0.025(3) 0.029(3) -0.002(2) 0.003(2) -0.015(2)
C(4) 0.029(3) 0.021(3) 0.020(3) -0.002(2) -0.002(2) -0.008(2)
C(5) 0.018(2) 0.018(3) 0.020(3) -0.003(2) 0.002(2) -0.005(2)
C(6) 0.053(4) 0.020(3) 0.029(3) 0.002(3) -0.008(3) -0.002(3)
C(7) 0.034(3) 0.039(4) 0.059(4) 0.016(3) -0.016(3) -0.024(3)
C(8) 0.036(3) 0.041(4) 0.042(4) -0.004(3) 0.012(3) -0.020(3)
C(9) 0.037(3) 0.028(3) 0.022(3) -0.007(2) 0.000(2) -0.003(2)
C(10) 0.023(3) 0.029(3) 0.032(3) -0.004(2) 0.005(2) -0.003(3)
C(11) 0.027(3) 0.028(3) 0.024(3) 0.000(2) 0.009(2) -0.003(2)
C(12) 0.021(3) 0.029(3) 0.040(3) -0.002(2) 0.004(2) -0.001(3)
C(13) 0.018(3) 0.024(3) 0.046(4) -0.004(2) -0.003(2) 0.003(3)
C(14) 0.021(3) 0.021(3) 0.029(3) -0.003(2) -0.002(2) -0.002(2)
C(15) 0.023(3) 0.014(3) 0.022(3) 0.001(2) 0.000(2) 0.002(2)
C(16) 0.023(3) 0.015(3) 0.020(3) 0.001(2) -0.001(2) 0.002(2)
C(17) 0.025(3) 0.021(3) 0.018(3) 0.000(2) -0.001(2) -0.002(2)
C(18) 0.040(3) 0.021(3) 0.022(3) 0.007(2) 0.006(2) -0.003(2)
C(19) 0.025(3) 0.023(3) 0.029(3) 0.006(2) 0.006(2) 0.003(2)
C(20) 0.019(3) 0.020(3) 0.034(3) 0.000(2) 0.006(2) 0.001(2)

loop_
_atom_type_symbol
_atom_type_description
_atom_type_scat_dispersion_real
_atom_type_scat_dispersion_imag
_atom_type_scat_source
C C 0.003 0.002
;International Tables for Crystallography
(1992, Vol. C, Tables 4.2.6.8 and 6.1.1.1)
;
H H 0.000 0.000
;International Tables for Crystallography
(1992, Vol. C, Table 6.1.1.2)
;
F F 0.017 0.010
;International Tables for Crystallography
(1992, Vol. C, Tables 4.2.6.8 and 6.1.1.1)
;
Ir Ir -1.444 7.990
;International Tables for Crystallography
(1992, Vol. C, Tables 4.2.6.8 and 6.1.1.1)
;
N N 0.006 0.003
;International Tables for Crystallography
(1992, Vol. C, Tables 4.2.6.8 and 6.1.1.1)
;
P P 0.102 0.094
;International Tables for Crystallography
(1992, Vol. C, Tables 4.2.6.8 and 6.1.1.1)
;

loop_
_geom_angle_atom_site_label_1
_geom_angle_atom_site_label_2
_geom_angle_atom_site_label_3
_geom_angle
_geom_angle_publ_flag
N(1) Ir(1) N(2) 77.0(2) yes
N(1) Ir(1) C(1) 129.2(2) yes
N(1) Ir(1) C(2) 103.7(2) yes
N(1) Ir(1) C(3) 107.3(2) yes
N(1) Ir(1) C(4) 139.7(2) yes
N(1) Ir(1) C(5) 166.8(2) yes
N(2) Ir(1) C(1) 101.0(2) yes
N(2) Ir(1) C(2) 125.7(2) yes
N(2) Ir(1) C(3) 163.4(2) yes
N(2) Ir(1) C(4) 142.6(2) yes
N(2) Ir(1) C(5) 107.9(2) yes
C(1) Ir(1) C(2) 36.9(2) yes
C(1) Ir(1) C(3) 63.5(2) yes
C(1) Ir(1) C(4) 64.1(2) yes
C(1) Ir(1) C(5) 38.6(2) yes
C(2) Ir(1) C(3) 38.0(2) yes
C(2) Ir(1) C(4) 63.4(2) yes
C(2) Ir(1) C(5) 63.3(2) yes
C(3) Ir(1) C(4) 38.4(2) yes
C(3) Ir(1) C(5) 64.5(2) yes
C(4) Ir(1) C(5) 38.7(2) yes
F(1) P(1) F(2) 176.4(3) yes
F(1) P(1) F(3) 90.7(2) yes
F(1) P(1) F(4) 93.1(4) yes
F(1) P(1) F(5) 89.5(2) yes
F(1) P(1) F(6) 91.0(3) yes
F(2) P(1) F(3) 89.0(2) yes
F(2) P(1) F(4) 90.5(4) yes
F(2) P(1) F(5) 90.8(2) yes
F(2) P(1) F(6) 85.4(3) yes
F(3) P(1) F(4) 89.9(2) yes
F(3) P(1) F(5) 179.3(2) yes
F(3) P(1) F(6) 90.2(2) yes
F(4) P(1) F(5) 90.7(2) yes
F(4) P(1) F(6) 175.8(4) yes
F(5) P(1) F(6) 89.1(2) yes
Ir(1) N(1) C(11) 124.5(3) yes
Ir(1) N(1) C(15) 117.7(3) yes
C(11) N(1) C(15) 117.7(4) yes
Ir(1) N(2) C(16) 117.4(3) yes
Ir(1) N(2) C(20) 125.0(3) yes
C(16) N(2) C(20) 117.6(4) yes
Ir(1) C(1) C(2) 72.3(3) yes
Ir(1) C(1) C(5) 67.9(3) yes
Ir(1) C(1) C(6) 125.3(4) yes
C(2) C(1) C(5) 107.6(5) yes
C(2) C(1) C(6) 126.4(5) yes
C(5) C(1) C(6) 126.1(5) yes
Ir(1) C(2) C(1) 70.8(3) yes
Ir(1) C(2) C(3) 68.2(3) yes
Ir(1) C(2) C(7) 128.0(4) yes
C(1) C(2) C(3) 108.4(4) yes
C(1) C(2) C(7) 127.1(5) yes
C(3) C(2) C(7) 124.5(5) yes
Ir(1) C(3) C(2) 73.8(3) yes
Ir(1) C(3) C(4) 70.5(3) yes
Ir(1) C(3) C(8) 130.0(4) yes
C(2) C(3) C(4) 108.1(4) yes
C(2) C(3) C(8) 126.0(5) yes
C(4) C(3) C(8) 125.0(5) yes
Ir(1) C(4) C(3) 71.1(3) yes
Ir(1) C(4) C(5) 70.2(3) yes
Ir(1) C(4) C(9) 126.8(4) yes
C(3) C(4) C(5) 107.8(4) yes
C(3) C(4) C(9) 126.2(5) yes
C(5) C(4) C(9) 125.9(4) yes
Ir(1) C(5) C(1) 73.5(3) yes
Ir(1) C(5) C(4) 71.0(3) yes
Ir(1) C(5) C(10) 129.6(4) yes
C(1) C(5) C(4) 108.0(4) yes
C(1) C(5) C(10) 127.0(5) yes
C(4) C(5) C(10) 124.1(4) yes
N(1) C(11) C(12) 122.4(5) yes
C(11) C(12) C(13) 119.2(5) yes
C(12) C(13) C(14) 119.4(5) yes
C(13) C(14) C(15) 119.0(5) yes
N(1) C(15) C(14) 122.2(4) yes
N(1) C(15) C(16) 114.1(4) yes
C(14) C(15) C(16) 123.7(5) yes
N(2) C(16) C(15) 113.8(4) yes
N(2) C(16) C(17) 121.6(4) yes
C(15) C(16) C(17) 124.6(4) yes
C(16) C(17) C(18) 119.2(5) yes
C(17) C(18) C(19) 119.1(5) yes
C(18) C(19) C(20) 119.9(5) yes
N(2) C(20) C(19) 122.5(5) yes

loop_
_geom_bond_atom_site_label_1
_geom_bond_atom_site_label_2
_geom_bond_distance
_geom_bond_publ_flag
Ir(1) N(1) 2.069(4) yes
Ir(1) N(2) 2.069(4) yes
Ir(1) C(1) 2.235(5) yes
Ir(1) C(2) 2.254(5) yes
Ir(1) C(3) 2.179(5) yes
Ir(1) C(4) 2.171(5) yes
Ir(1) C(5) 2.160(5) yes
P(1) F(1) 1.550(5) yes
P(1) F(2) 1.585(5) yes
P(1) F(3) 1.607(3) yes
P(1) F(4) 1.542(4) yes
P(1) F(5) 1.590(3) yes
P(1) F(6) 1.582(4) yes
N(1) C(11) 1.360(6) yes
N(1) C(15) 1.357(6) yes
N(2) C(16) 1.370(6) yes
N(2) C(20) 1.359(6) yes
C(1) C(2) 1.421(7) yes
C(1) C(5) 1.453(7) yes
C(1) C(6) 1.495(7) yes
C(2) C(3) 1.445(7) yes
C(2) C(7) 1.497(7) yes
C(3) C(4) 1.430(7) yes
C(3) C(8) 1.499(7) yes
C(4) C(5) 1.437(7) yes
C(4) C(9) 1.492(7) yes
C(5) C(10) 1.501(6) yes
C(11) C(12) 1.374(7) yes
C(12) C(13) 1.381(8) yes
C(13) C(14) 1.376(7) yes
C(14) C(15) 1.386(7) yes
C(15) C(16) 1.470(7) yes
C(16) C(17) 1.387(7) yes
C(17) C(18) 1.383(7) yes
C(18) C(19) 1.377(7) yes
C(19) C(20) 1.364(7) yes

loop_
_geom_contact_atom_site_label_1
_geom_contact_atom_site_label_2
_geom_contact_distance
_geom_contact_site_symmetry_2
F(1) C(12) 3.424(7) 2_655
F(1) C(8) 3.583(8) 4_554
F(2) F(2) 2.843(10) 3_655
F(2) C(19) 3.337(7) 1_455
F(2) C(19) 3.425(7) 3_755
F(2) C(14) 3.478(7) .
F(2) C(14) 3.591(7) 3_655
F(3) C(14) 3.421(6) 3_655
F(3) C(9) 3.446(7) 4_454
F(3) C(17) 3.529(6) 3_655
F(4) C(10) 3.211(7) 1_455
F(4) C(7) 3.373(7) .
F(4) C(20) 3.565(8) 1_455
F(5) C(7) 3.204(7) .
F(5) C(18) 3.285(6) 3_755
F(5) C(8) 3.544(7) 4_554
F(6) C(14) 3.231(6) 3_655
F(6) C(13) 3.280(7) 3_655
F(6) C(19) 3.378(7) 3_755
F(6) C(8) 3.379(7) 4_554
F(6) C(18) 3.428(6) 3_755
F(6) C(10) 3.486(7) 4_454
C(2) C(17) 3.437(7) 2_755
C(6) C(15) 3.583(7) 2_755
C(9) C(11) 3.423(8) 3_756
C(17) C(18) 3.345(7) 3_755
C(17) C(19) 3.447(7) 3_755
C(18) C(18) 3.36(1) 3_755

loop_
_geom_torsion_atom_site_label_1
_geom_torsion_atom_site_label_2
_geom_torsion_atom_site_label_3
_geom_torsion_atom_site_label_4
_geom_torsion
_geom_torsion_publ_flag
Ir(1) N(1) C(11) C(12) -177.3(4) yes
Ir(1) N(1) C(15) C(14) 178.7(4) yes
Ir(1) N(1) C(15) C(16) 0.8(5) yes
Ir(1) N(2) C(16) C(15) 3.1(5) yes
Ir(1) N(2) C(16) C(17) -175.8(4) yes
Ir(1) N(2) C(20) C(19) 177.4(4) yes
Ir(1) C(1) C(2) C(3) 58.0(4) yes
Ir(1) C(1) C(2) C(7) -123.6(6) yes
Ir(1) C(1) C(5) C(4) -63.0(3) yes
Ir(1) C(1) C(5) C(10) 127.5(5) yes
Ir(1) C(2) C(1) C(5) -59.0(3) yes
Ir(1) C(2) C(1) C(6) 121.2(5) yes
Ir(1) C(2) C(3) C(4) 62.6(3) yes
Ir(1) C(2) C(3) C(8) -128.1(5) yes
Ir(1) C(3) C(2) C(1) -59.6(4) yes
Ir(1) C(3) C(2) C(7) 121.9(5) yes
Ir(1) C(3) C(4) C(5) 61.0(3) yes
Ir(1) C(3) C(4) C(9) -122.3(5) yes
Ir(1) C(4) C(3) C(2) -64.7(4) yes
Ir(1) C(4) C(3) C(8) 125.8(5) yes
Ir(1) C(4) C(5) C(1) 64.6(3) yes
Ir(1) C(4) C(5) C(10) -125.5(5) yes
Ir(1) C(5) C(1) C(2) 61.8(4) yes
Ir(1) C(5) C(1) C(6) -118.4(5) yes
Ir(1) C(5) C(4) C(3) -61.6(3) yes
Ir(1) C(5) C(4) C(9) 121.7(5) yes
N(1) Ir(1) N(2) C(16) -2.1(3) yes
N(1) Ir(1) N(2) C(20) 179.9(4) yes
N(1) Ir(1) C(1) C(2) 54.7(4) yes
N(1) Ir(1) C(1) C(5) 172.9(3) yes
N(1) Ir(1) C(1) C(6) -67.7(5) yes
N(1) Ir(1) C(2) C(1) -139.4(3) yes
N(1) Ir(1) C(2) C(3) 100.7(3) yes
N(1) Ir(1) C(2) C(7) -16.9(6) yes
N(1) Ir(1) C(3) C(2) -90.2(3) yes
N(1) Ir(1) C(3) C(4) 153.3(3) yes
N(1) Ir(1) C(3) C(8) 33.5(6) yes
N(1) Ir(1) C(4) C(3) -41.6(4) yes
N(1) Ir(1) C(4) C(5) -159.4(3) yes
N(1) Ir(1) C(4) C(9) 80.0(5) yes
N(1) Ir(1) C(5) C(1) -25.0(9) yes
N(1) Ir(1) C(5) C(4) 91.3(8) yes
N(1) Ir(1) C(5) C(10) -149.7(6) yes
N(1) C(11) C(12) C(13) -1.1(9) yes
N(1) C(15) C(14) C(13) -1.4(8) yes
N(1) C(15) C(16) N(2) -2.5(6) yes
N(1) C(15) C(16) C(17) 176.4(5) yes
N(2) Ir(1) N(1) C(11) 178.1(4) yes
N(2) Ir(1) N(1) C(15) 0.6(3) yes
N(2) Ir(1) C(1) C(2) 136.9(3) yes
N(2) Ir(1) C(1) C(5) -105.0(3) yes
N(2) Ir(1) C(1) C(6) 14.4(5) yes
N(2) Ir(1) C(2) C(1) -55.7(3) yes
N(2) Ir(1) C(2) C(3) -175.6(3) yes
N(2) Ir(1) C(2) C(7) 66.8(6) yes
N(2) Ir(1) C(3) C(2) 12.5(7) yes
N(2) Ir(1) C(3) C(4) -104.0(6) yes
N(2) Ir(1) C(3) C(8) 136.2(6) yes
N(2) Ir(1) C(4) C(3) 152.8(3) yes
N(2) Ir(1) C(4) C(5) 35.1(4) yes
N(2) Ir(1) C(4) C(9) -85.6(5) yes
N(2) Ir(1) C(5) C(1) 85.2(3) yes
N(2) Ir(1) C(5) C(4) -158.5(3) yes
N(2) Ir(1) C(5) C(10) -39.5(5) yes
N(2) C(16) C(15) C(14) 179.6(5) yes
N(2) C(16) C(17) C(18) -2.2(8) yes
N(2) C(20) C(19) C(18) -1.4(8) yes
C(1) Ir(1) N(1) C(11) -88.2(5) yes
C(1) Ir(1) N(1) C(15) 94.4(4) yes
C(1) Ir(1) N(2) C(16) -130.1(4) yes
C(1) Ir(1) N(2) C(20) 51.9(4) yes
C(1) Ir(1) C(2) C(3) -119.9(4) yes
C(1) Ir(1) C(2) C(7) 122.5(7) yes
C(1) Ir(1) C(3) C(2) 35.5(3) yes
C(1) Ir(1) C(3) C(4) -80.9(3) yes
C(1) Ir(1) C(3) C(8) 159.3(6) yes
C(1) Ir(1) C(4) C(3) 79.4(3) yes
C(1) Ir(1) C(4) C(5) -38.4(3) yes
C(1) Ir(1) C(4) C(9) -159.0(5) yes
C(1) Ir(1) C(5) C(4) 116.3(4) yes
C(1) Ir(1) C(5) C(10) -124.7(6) yes
C(1) C(2) Ir(1) C(3) 119.9(4) yes
C(1) C(2) Ir(1) C(4) 81.5(3) yes
C(1) C(2) Ir(1) C(5) 38.0(3) yes
C(1) C(2) C(3) C(4) 3.0(6) yes
C(1) C(2) C(3) C(8) 172.3(5) yes
C(1) C(5) Ir(1) C(2) -36.3(3) yes
C(1) C(5) Ir(1) C(3) -78.8(3) yes
C(1) C(5) Ir(1) C(4) -116.3(4) yes
C(1) C(5) C(4) C(3) 3.1(6) yes
C(1) C(5) C(4) C(9) -173.6(5) yes
C(2) Ir(1) N(1) C(11) -57.9(5) yes
C(2) Ir(1) N(1) C(15) 124.7(4) yes
C(2) Ir(1) N(2) C(16) -99.8(4) yes
C(2) Ir(1) N(2) C(20) 82.3(5) yes
C(2) Ir(1) C(1) C(5) 118.1(4) yes
C(2) Ir(1) C(1) C(6) -122.4(6) yes
C(2) Ir(1) C(3) C(4) -116.5(4) yes
C(2) Ir(1) C(3) C(8) 123.7(6) yes
C(2) Ir(1) C(4) C(3) 38.0(3) yes
C(2) Ir(1) C(4) C(5) -79.7(3) yes
C(2) Ir(1) C(4) C(9) 159.6(5) yes
C(2) Ir(1) C(5) C(4) 80.0(3) yes
C(2) Ir(1) C(5) C(10) -161.0(5) yes
C(2) C(1) Ir(1) C(3) -36.6(3) yes
C(2) C(1) Ir(1) C(4) -79.6(3) yes
C(2) C(1) Ir(1) C(5) -118.1(4) yes
C(2) C(1) C(5) C(4) -1.3(6) yes
C(2) C(1) C(5) C(10) -170.7(5) yes
C(2) C(3) Ir(1) C(4) 116.5(4) yes
C(2) C(3) Ir(1) C(5) 78.6(3) yes
C(2) C(3) C(4) C(5) -3.7(6) yes
C(2) C(3) C(4) C(9) 173.0(5) yes
C(3) Ir(1) N(1) C(11) -18.6(5) yes
C(3) Ir(1) N(1) C(15) 164.0(4) yes
C(3) Ir(1) N(2) C(16) -109.2(6) yes
C(3) Ir(1) N(2) C(20) 72.8(7) yes
C(3) Ir(1) C(1) C(5) 81.5(3) yes
C(3) Ir(1) C(1) C(6) -159.0(5) yes
C(3) Ir(1) C(2) C(7) -117.5(6) yes
C(3) Ir(1) C(4) C(5) -117.7(4) yes
C(3) Ir(1) C(4) C(9) 121.6(6) yes
C(3) Ir(1) C(5) C(4) 37.5(3) yes
C(3) Ir(1) C(5) C(10) 156.5(5) yes
C(3) C(2) Ir(1) C(4) -38.4(3) yes
C(3) C(2) Ir(1) C(5) -82.0(3) yes
C(3) C(2) C(1) C(5) -1.0(6) yes
C(3) C(2) C(1) C(6) 179.2(5) yes
C(3) C(4) Ir(1) C(5) 117.7(4) yes
C(3) C(4) C(5) C(10) 172.9(5) yes
C(4) Ir(1) N(1) C(11) 7.0(6) yes
C(4) Ir(1) N(1) C(15) -170.4(3) yes
C(4) Ir(1) N(2) C(16) 168.4(3) yes
C(4) Ir(1) N(2) C(20) -9.6(6) yes
C(4) Ir(1) C(1) C(5) 38.6(3) yes
C(4) Ir(1) C(1) C(6) 158.0(5) yes
C(4) Ir(1) C(2) C(7) -156.0(6) yes
C(4) Ir(1) C(3) C(8) -119.8(7) yes
C(4) Ir(1) C(5) C(10) 119.0(6) yes
C(4) C(3) Ir(1) C(5) -37.9(3) yes
C(4) C(3) C(2) C(7) -175.5(5) yes
C(4) C(5) C(1) C(6) 178.5(5) yes
C(5) Ir(1) N(1) C(11) -68.3(9) yes
C(5) Ir(1) N(1) C(15) 114.2(7) yes
C(5) Ir(1) N(2) C(16) -169.4(3) yes
C(5) Ir(1) N(2) C(20) 12.6(5) yes
C(5) Ir(1) C(1) C(6) 119.4(6) yes
C(5) Ir(1) C(2) C(7) 160.5(6) yes
C(5) Ir(1) C(3) C(8) -157.7(6) yes
C(5) Ir(1) C(4) C(9) -120.6(6) yes
C(5) C(1) C(2) C(7) 177.4(5) yes
C(5) C(4) C(3) C(8) -173.2(5) yes
C(6) C(1) C(2) C(7) -2.4(9) yes
C(6) C(1) C(5) C(10) 9.1(8) yes
C(7) C(2) C(3) C(8) -6.1(9) yes
C(8) C(3) C(4) C(9) 3.5(9) yes
C(9) C(4) C(5) C(10) -3.8(8) yes
C(11) N(1) C(15) C(14) 1.1(7) yes
C(11) N(1) C(15) C(16) -176.8(4) yes
C(11) C(12) C(13) C(14) 0.8(8) yes
C(12) C(11) N(1) C(15) 0.1(8) yes
C(12) C(13) C(14) C(15) 0.3(8) yes
C(13) C(14) C(15) C(16) 176.4(5) yes
C(14) C(15) C(16) C(17) -1.5(8) yes
C(15) C(16) N(2) C(20) -178.8(4) yes
C(15) C(16) C(17) C(18) 179.0(5) yes
C(16) N(2) C(20) C(19) -0.5(8) yes
C(16) C(17) C(18) C(19) 0.2(8) yes
C(17) C(16) N(2) C(20) 2.3(7) yes
C(17) C(18) C(19) C(20) 1.5(8) yes
C(17) C(18) C(19) C(20) 1.5(8) yes
